data_7051839
loop_
_publ_author_name
'Plitt, Patrick'
'Lynch, Vincent M.'
'Sessler, Jonathan L.'

_publ_section_title
;
 Oxidation-induced control of self-assembly using a bis-dipyrromethyl
 substituted phenanthroline building block
;
_journal_issue 5
_journal_name_full 'New Journal of Chemistry'
_journal_page_first 777
_journal_paper_doi 10.1039/b716796b
_journal_volume 32
_journal_year 2008
_chemical_formula_moiety 'C50 H56 N6 O10, C5 H12, C H2 Cl2'
_chemical_formula_sum 'C56 H70 Cl2 N6 O10'
_chemical_formula_weight 1058.08
_chemical_name_systematic
;
?
;
_space_group_IT_number 2
_symmetry_cell_setting triclinic
_symmetry_space_group_name_Hall '-P 1'
_symmetry_space_group_name_H-M 'P -1'
_atom_sites_solution_hydrogens geom
_atom_sites_solution_primary direct
_atom_sites_solution_secondary difmap
_audit_creation_method SHELXL-97
_cell_angle_alpha 99.633(2)
_cell_angle_beta 99.191(2)
_cell_angle_gamma 111.289(2)
_cell_formula_units_Z 2
_cell_length_a 11.0307(2)
_cell_length_b 15.0724(3)
_cell_length_c 18.4602(4)
_cell_measurement_reflns_used 11017
_cell_measurement_temperature 153(2)
_cell_measurement_theta_max 27.5
_cell_measurement_theta_min 1
_cell_volume 2737.00(11)
_computing_cell_refinement 'Collect software, Nonius B.V. 1998'
_computing_data_collection 'Collect software, Nonius B.V. 1998'
_computing_data_reduction
;
DENZO and Scalepack (Otwinoski and Minor, 1997)
;
_computing_molecular_graphics 'XP SHELXTL/PC, Siemens Analytical'
_computing_structure_refinement 'XL SHELXTL/PC, Siemens Analytical'
_computing_structure_solution
;

SIR97 - Altomare A., Burla M.C., Camalli M., Cascarano G.L., Giacovazzo C.,
Guagliardi A., Moliterni A.G.G., Polidori G.,Spagna R.
;
_diffrn_ambient_temperature 153(2)
_diffrn_measured_fraction_theta_full 0.990
_diffrn_measured_fraction_theta_max 0.990
_diffrn_measurement_device_type 'Nonius Kappa CCD'
_diffrn_measurement_method '\f and \w scans'
_diffrn_radiation_monochromator graphite
_diffrn_radiation_source 'fine-focus sealed tube'
_diffrn_radiation_type MoK\a
_diffrn_radiation_wavelength 0.71073
_diffrn_reflns_av_R_equivalents 0.0383
_diffrn_reflns_av_sigmaI/netI 0.0680
_diffrn_reflns_limit_h_max 14
_diffrn_reflns_limit_h_min -14
_diffrn_reflns_limit_k_max 19
_diffrn_reflns_limit_k_min -19
_diffrn_reflns_limit_l_max 23
_diffrn_reflns_limit_l_min -23
_diffrn_reflns_number 22637
_diffrn_reflns_theta_full 27.50
_diffrn_reflns_theta_max 27.50
_diffrn_reflns_theta_min 1.99
_exptl_absorpt_coefficient_mu 0.182
_exptl_absorpt_correction_type none
_exptl_crystal_colour colorless
_exptl_crystal_density_diffrn 1.284
_exptl_crystal_density_method 'not measured'
_exptl_crystal_description laths
_exptl_crystal_F_000 1124
_exptl_crystal_size_max 0.27
_exptl_crystal_size_mid 0.14
_exptl_crystal_size_min 0.10
_refine_diff_density_max 0.791
_refine_diff_density_min -0.798
_refine_diff_density_rms 0.057
_refine_ls_extinction_coef 0.0045(6)
_refine_ls_extinction_expression Fc^*^=kFc[1+0.001xFc^2^\l^3^/sin(2\q)]^-1/4^
_refine_ls_extinction_method SHELXL
_refine_ls_goodness_of_fit_ref 1.017
_refine_ls_hydrogen_treatment mixed
_refine_ls_matrix_type fullcycle
_refine_ls_number_parameters 708
_refine_ls_number_reflns 12451
_refine_ls_number_restraints 3
_refine_ls_restrained_S_all 1.017
_refine_ls_R_factor_all 0.1164
_refine_ls_R_factor_gt 0.0633
_refine_ls_shift/su_max 0.086
_refine_ls_shift/su_mean 0.002
_refine_ls_structure_factor_coef Fsqd
_refine_ls_weighting_details 'calc w=1/[\s^2^(Fo^2^)+(0.0550P)^2^+2.7520P] where P=(Fo^2^+2Fc^2^)/3'
_refine_ls_weighting_scheme calc
_refine_ls_wR_factor_gt 0.1407
_refine_ls_wR_factor_ref 0.1671
_reflns_number_gt 7493
_reflns_number_total 12451
_reflns_threshold_expression >2sigma(I)
_cod_data_source_file b716796b.txt
_cod_data_source_block pp187
_cod_depositor_comments
;
The following automatic conversions were performed:
'_symmetry_cell_setting' value 'Triclinic' changed to 'triclinic'
according to '/home/saulius/struct/CIF-dictionaries/cif_core.dic'
dictionary named 'cif_core.dic' version 2.4.1 from 2010-06-29.

Automatic conversion script
Id: cif_fix_enum 1527 2010-12-29 10:47:43Z saulius 
;
_cod_original_cell_volume 2737.00(9)
_cod_original_sg_symbol_H-M P-1
_cod_database_code 7051839

loop_
_symmetry_equiv_pos_as_xyz
'x, y, z'
'-x, -y, -z'

loop_
_atom_site_label
_atom_site_type_symbol
_atom_site_fract_x
_atom_site_fract_y
_atom_site_fract_z
_atom_site_U_iso_or_equiv
_atom_site_adp_type
_atom_site_occupancy
_atom_site_symmetry_multiplicity
_atom_site_calc_flag
_atom_site_refinement_flags
_atom_site_disorder_assembly
_atom_site_disorder_group
Cl1A Cl 0.71824(13) -0.32593(13) 0.94984(7) 0.1128(5) Uani 1 1 d . . .
Cl2A Cl 0.92297(12) -0.21644(12) 0.88157(8) 0.1126(5) Uani 1 1 d . . .
C1A C 0.7607(4) -0.2983(3) 0.8682(2) 0.0636(10) Uani 1 1 d . . .
H1AA H 0.7465 -0.3598 0.8322 0.076 Uiso 1 1 calc R . .
H1AB H 0.6998 -0.2708 0.8447 0.076 Uiso 1 1 calc R . .
O1 O 0.88258(18) 0.74612(13) 0.65733(11) 0.0366(4) Uani 1 1 d . . .
O2 O 0.6831(2) 0.69012(15) 0.68678(14) 0.0511(6) Uani 1 1 d . . .
O3 O 0.54846(17) 0.35309(12) 0.72607(10) 0.0309(4) Uani 1 1 d . . .
O4 O 0.81928(19) 0.06281(13) 0.75116(11) 0.0383(4) Uani 1 1 d . . .
O5 O 0.9406(2) 0.13940(15) 0.87123(12) 0.0503(6) Uani 1 1 d D . .
O6 O 0.61187(17) -0.12273(12) 0.72204(10) 0.0303(4) Uani 1 1 d . . .
O7 O 0.45868(18) 0.22301(13) 0.81826(10) 0.0336(4) Uani 1 1 d . . .
O8 O 0.57348(19) 0.26879(13) 0.94021(10) 0.0358(4) Uani 1 1 d . . .
O9 O 0.48990(19) -0.45816(13) 0.75761(12) 0.0411(5) Uani 1 1 d . . .
O10 O 0.28918(17) -0.52316(12) 0.78474(10) 0.0325(4) Uani 1 1 d . . .
N1 N 0.6975(2) 0.50663(14) 0.68316(12) 0.0280(5) Uani 1 1 d . . .
H1N H 0.6256 0.5082 0.6972 0.034 Uiso 1 1 calc R . .
N2 N 0.7508(2) 0.22088(15) 0.74175(11) 0.0269(5) Uani 1 1 d . A .
H2N H 0.7136 0.1725 0.7006 0.032 Uiso 1 1 calc R . .
N3 N 0.5271(2) 0.16196(14) 0.62937(11) 0.0257(4) Uani 1 1 d . . .
N4 N 0.4534(2) -0.02089(14) 0.64848(11) 0.0246(4) Uani 1 1 d . . .
N5 N 0.4971(2) 0.05068(14) 0.79809(11) 0.0270(5) Uani 1 1 d . . .
H5N H 0.4561 0.0590 0.7565 0.032 Uiso 1 1 calc R . .
N6 N 0.4536(2) -0.28570(15) 0.75055(11) 0.0276(5) Uani 1 1 d . . .
H6N H 0.5247 -0.2863 0.7349 0.033 Uiso 1 1 calc R . .
C1 C 1.0001(3) 0.9098(2) 0.6475(2) 0.0589(9) Uani 1 1 d . . .
H1A H 1.0805 0.9156 0.6829 0.088 Uiso 1 1 calc R . .
H1B H 0.9973 0.9747 0.6517 0.088 Uiso 1 1 calc R . .
H1C H 1.0023 0.8834 0.5957 0.088 Uiso 1 1 calc R . .
C2 C 0.8787(3) 0.8424(2) 0.6661(2) 0.0511(8) Uani 1 1 d . . .
H2A H 0.8769 0.8677 0.7188 0.061 Uiso 1 1 calc R . .
H2B H 0.7969 0.8380 0.6318 0.061 Uiso 1 1 calc R . .
C3 C 0.7776(3) 0.67576(19) 0.67045(15) 0.0322(6) Uani 1 1 d . . .
C4 C 0.7922(2) 0.58294(18) 0.66430(14) 0.0277(5) Uani 1 1 d . . .
C5 C 0.8882(2) 0.55133(18) 0.64431(13) 0.0271(5) Uani 1 1 d . . .
C6 C 0.8507(2) 0.45356(18) 0.65230(14) 0.0281(5) Uani 1 1 d . . .
C7 C 0.7331(3) 0.42899(17) 0.67666(14) 0.0273(5) Uani 1 1 d . . .
C8 C 0.6493(2) 0.33409(17) 0.69374(14) 0.0265(5) Uani 1 1 d . . .
C9 C 0.7362(2) 0.30762(17) 0.75159(14) 0.0264(5) Uani 1 1 d . . .
C10 C 0.8123(3) 0.36510(18) 0.82313(14) 0.0293(6) Uani 1 1 d . . .
C11 C 0.8724(3) 0.30956(19) 0.85789(14) 0.0301(6) Uani 1 1 d . A .
C12 C 0.8331(2) 0.22048(18) 0.80633(14) 0.0289(5) Uani 1 1 d . . .
C13 C 0.8612(3) 0.1338(2) 0.80587(15) 0.0335(6) Uani 1 1 d . A .
C14 C 0.9710(9) 0.0553(6) 0.8840(5) 0.054(3) Uani 0.67 1 d PD A 1
H14A H 0.8992 -0.0068 0.8520 0.064 Uiso 0.67 1 calc PR A 1
H14B H 0.9780 0.0527 0.9377 0.064 Uiso 0.67 1 calc PR A 1
C15 C 1.0999(6) 0.0689(4) 0.8640(4) 0.0659(16) Uani 0.67 1 d PD A 1
H15A H 1.0925 0.0733 0.8112 0.099 Uiso 0.67 1 calc PR A 1
H15B H 1.1221 0.0128 0.8703 0.099 Uiso 0.67 1 calc PR A 1
H15C H 1.1706 0.1294 0.8972 0.099 Uiso 0.67 1 calc PR A 1
C14A C 0.9847(18) 0.0577(10) 0.8581(9) 0.055(6) Uani 0.33 1 d PD A 2
H14C H 1.0179 0.0550 0.8114 0.066 Uiso 0.33 1 calc PR A 2
H14D H 0.9093 -0.0057 0.8528 0.066 Uiso 0.33 1 calc PR A 2
C15A C 1.0936(14) 0.0775(10) 0.9249(9) 0.096(5) Uani 0.33 1 d PD A 2
H15D H 1.1686 0.1393 0.9284 0.143 Uiso 0.33 1 calc PR A 2
H15E H 1.1240 0.0237 0.9197 0.143 Uiso 0.33 1 calc PR A 2
H15F H 1.0601 0.0824 0.9709 0.143 Uiso 0.33 1 calc PR A 2
C16 C 0.5724(2) 0.25274(18) 0.62026(14) 0.0259(5) Uani 1 1 d . . .
C17 C 0.5381(3) 0.27386(19) 0.55035(14) 0.0317(6) Uani 1 1 d . . .
H17A H 0.5744 0.3393 0.5450 0.038 Uiso 1 1 calc R . .
C18 C 0.4517(3) 0.19889(19) 0.48992(14) 0.0320(6) Uani 1 1 d . . .
H18A H 0.4282 0.2122 0.4423 0.038 Uiso 1 1 calc R . .
C19 C 0.3980(2) 0.10220(18) 0.49872(13) 0.0272(5) Uani 1 1 d . . .
C20 C 0.3012(3) 0.01937(19) 0.44052(14) 0.0311(6) Uani 1 1 d . . .
H20A H 0.2716 0.0285 0.3922 0.037 Uiso 1 1 calc R . .
C21 C 0.2519(3) -0.07106(19) 0.45334(14) 0.0311(6) Uani 1 1 d . . .
H21A H 0.1849 -0.1238 0.4147 0.037 Uiso 1 1 calc R . .
C22 C 0.2990(2) -0.08920(18) 0.52445(13) 0.0269(5) Uani 1 1 d . . .
C23 C 0.2555(3) -0.18156(18) 0.54143(14) 0.0315(6) Uani 1 1 d . . .
H23A H 0.1875 -0.2370 0.5054 0.038 Uiso 1 1 calc R . .
C24 C 0.3112(3) -0.19205(18) 0.61000(14) 0.0308(6) Uani 1 1 d . . .
H24A H 0.2819 -0.2543 0.6218 0.037 Uiso 1 1 calc R . .
C25 C 0.4124(2) -0.10889(17) 0.66233(13) 0.0259(5) Uani 1 1 d . . .
C26 C 0.3968(2) -0.01037(17) 0.58147(13) 0.0245(5) Uani 1 1 d . . .
C27 C 0.4425(2) 0.08760(17) 0.56959(13) 0.0252(5) Uani 1 1 d . . .
C28 C 0.4912(2) -0.11573(17) 0.73667(13) 0.0257(5) Uani 1 1 d . . .
C29 C 0.5248(2) -0.02928(17) 0.80309(14) 0.0264(5) Uani 1 1 d . . .
C30 C 0.5883(3) -0.01559(19) 0.87822(14) 0.0307(6) Uani 1 1 d . . .
C31 C 0.6001(3) 0.07624(19) 0.91870(14) 0.0311(6) Uani 1 1 d . . .
C32 C 0.5425(3) 0.11629(18) 0.86737(13) 0.0282(5) Uani 1 1 d . . .
C33 C 0.5202(3) 0.20588(18) 0.87171(13) 0.0285(5) Uani 1 1 d . . .
C34 C 0.5490(3) 0.35787(19) 0.94785(15) 0.0371(6) Uani 1 1 d . . .
H34A H 0.4521 0.3420 0.9422 0.045 Uiso 1 1 calc R . .
H34B H 0.5791 0.3920 0.9085 0.045 Uiso 1 1 calc R . .
C35 C 0.6267(4) 0.4215(2) 1.02515(17) 0.0529(8) Uani 1 1 d . . .
H35A H 0.5973 0.3863 1.0634 0.079 Uiso 1 1 calc R . .
H35B H 0.6113 0.4821 1.0330 0.079 Uiso 1 1 calc R . .
H35C H 0.7225 0.4378 1.0295 0.079 Uiso 1 1 calc R . .
C36 C 0.4143(2) -0.20974(18) 0.75736(13) 0.0264(5) Uani 1 1 d . . .
C37 C 0.2986(2) -0.23582(18) 0.78344(13) 0.0273(5) Uani 1 1 d . . .
C38 C 0.2663(2) -0.33249(18) 0.79292(13) 0.0271(5) Uani 1 1 d . . .
C39 C 0.3640(2) -0.36206(18) 0.77209(14) 0.0273(5) Uani 1 1 d . . .
C40 C 0.3893(3) -0.45020(18) 0.77044(14) 0.0290(5) Uani 1 1 d . . .
C41 C 0.3115(3) -0.61228(19) 0.78647(18) 0.0391(7) Uani 1 1 d . . .
H41A H 0.3948 -0.5973 0.8245 0.047 Uiso 1 1 calc R . .
H41B H 0.3200 -0.6414 0.7363 0.047 Uiso 1 1 calc R . .
C42 C 0.1933(3) -0.6822(2) 0.8068(2) 0.0585(9) Uani 1 1 d . . .
H42A H 0.1855 -0.6523 0.8563 0.088 Uiso 1 1 calc R . .
H42B H 0.2055 -0.7430 0.8089 0.088 Uiso 1 1 calc R . .
H42C H 0.1116 -0.6970 0.7684 0.088 Uiso 1 1 calc R . .
C43 C 1.0105(3) 0.60547(19) 0.61852(15) 0.0340(6) Uani 1 1 d . . .
H43A H 1.0091 0.6676 0.6102 0.051 Uiso 1 1 calc R . .
H43B H 1.0115 0.5653 0.5712 0.051 Uiso 1 1 calc R . .
H43C H 1.0910 0.6188 0.6573 0.051 Uiso 1 1 calc R . .
C44 C 0.9291(3) 0.3917(2) 0.63948(16) 0.0375(6) Uani 1 1 d . . .
H44A H 1.0103 0.4168 0.6805 0.056 Uiso 1 1 calc R . .
H44B H 0.9540 0.3944 0.5910 0.056 Uiso 1 1 calc R . .
H44C H 0.8741 0.3236 0.6386 0.056 Uiso 1 1 calc R . .
C45 C 0.8281(3) 0.4675(2) 0.85755(16) 0.0389(6) Uani 1 1 d . . .
H45A H 0.9008 0.5149 0.8421 0.058 Uiso 1 1 calc R . .
H45B H 0.8495 0.4795 0.9128 0.058 Uiso 1 1 calc R . .
H45C H 0.7444 0.4748 0.8402 0.058 Uiso 1 1 calc R . .
C46 C 0.9600(3) 0.3441(2) 0.93704(16) 0.0439(7) Uani 1 1 d . . .
H46A H 0.9984 0.2966 0.9463 0.066 Uiso 1 1 calc R A .
H46B H 0.9062 0.3500 0.9735 0.066 Uiso 1 1 calc R . .
H46C H 1.0324 0.4082 0.9428 0.066 Uiso 1 1 calc R . .
C47 C 0.6666(3) 0.1210(2) 1.00124(15) 0.0433(7) Uani 1 1 d . . .
H47A H 0.6496 0.1797 1.0180 0.065 Uiso 1 1 calc R . .
H47B H 0.7634 0.1393 1.0090 0.065 Uiso 1 1 calc R . .
H47C H 0.6302 0.0733 1.0305 0.065 Uiso 1 1 calc R . .
C48 C 0.6342(3) -0.0861(2) 0.91137(17) 0.0435(7) Uani 1 1 d . . .
H48A H 0.5563 -0.1406 0.9164 0.065 Uiso 1 1 calc R . .
H48B H 0.6952 -0.0518 0.9613 0.065 Uiso 1 1 calc R . .
H48C H 0.6809 -0.1117 0.8780 0.065 Uiso 1 1 calc R . .
C49 C 0.2171(3) -0.1762(2) 0.79598(15) 0.0328(6) Uani 1 1 d . . .
H49A H 0.2678 -0.1086 0.7937 0.049 Uiso 1 1 d R . .
H49B H 0.1968 -0.1761 0.8458 0.049 Uiso 1 1 d R . .
H49C H 0.1332 -0.2051 0.7566 0.049 Uiso 1 1 d R . .
C50 C 0.1474(3) -0.38789(19) 0.82089(15) 0.0324(6) Uani 1 1 d . . .
H50A H 0.1436 -0.4538 0.8210 0.049 Uiso 1 1 calc R . .
H50B H 0.0653 -0.3931 0.7875 0.049 Uiso 1 1 calc R . .
H50C H 0.1556 -0.3529 0.8724 0.049 Uiso 1 1 calc R . .
C1B C 0.3548(6) 0.5253(4) 0.5578(3) 0.126(2) Uani 1 1 d . . .
H1B1 H 0.4308 0.5478 0.6018 0.189 Uiso 1 1 calc R . .
H1B2 H 0.3253 0.5786 0.5536 0.189 Uiso 1 1 calc R . .
H1B3 H 0.3824 0.5060 0.5118 0.189 Uiso 1 1 calc R . .
C2B C 0.2520(5) 0.4467(5) 0.5663(3) 0.1038(18) Uani 1 1 d . . .
H2BA H 0.1729 0.4352 0.5262 0.125 Uiso 1 1 calc R . .
H2BB H 0.2322 0.4687 0.6150 0.125 Uiso 1 1 calc R . .
C3B C 0.2553(5) 0.3480(3) 0.5657(3) 0.0774(12) Uani 1 1 d . . .
H3BA H 0.2772 0.3262 0.5177 0.093 Uiso 1 1 calc R . .
H3BB H 0.3321 0.3586 0.6070 0.093 Uiso 1 1 calc R . .
C4B C 0.1420(5) 0.2658(4) 0.5730(3) 0.0876(13) Uani 1 1 d . . .
H4BA H 0.0697 0.2473 0.5269 0.105 Uiso 1 1 calc R . .
H4BB H 0.1099 0.2904 0.6160 0.105 Uiso 1 1 calc R . .
C5B C 0.1547(6) 0.1726(4) 0.5844(4) 0.1122(18) Uani 1 1 d . . .
H5B1 H 0.1784 0.1426 0.5405 0.168 Uiso 1 1 calc R . .
H5B2 H 0.0692 0.1268 0.5900 0.168 Uiso 1 1 calc R . .
H5B3 H 0.2248 0.1878 0.6301 0.168 Uiso 1 1 calc R . .
H3O H 0.520(3) 0.304(2) 0.7464(16) 0.048(8) Uiso 1 1 d . . .
H6O H 0.669(3) -0.064(2) 0.7297(17) 0.054(9) Uiso 1 1 d . . .

loop_
_atom_site_aniso_label
_atom_site_aniso_U_11
_atom_site_aniso_U_22
_atom_site_aniso_U_33
_atom_site_aniso_U_23
_atom_site_aniso_U_13
_atom_site_aniso_U_12
Cl1A 0.0876(9) 0.1771(15) 0.0774(8) 0.0512(9) 0.0395(7) 0.0404(9)
Cl2A 0.0538(7) 0.1471(13) 0.1181(10) 0.0454(9) 0.0270(7) 0.0110(7)
C1A 0.066(2) 0.057(2) 0.066(2) 0.0137(18) 0.0202(19) 0.0207(19)
O1 0.0358(10) 0.0218(9) 0.0572(12) 0.0170(9) 0.0149(9) 0.0122(8)
O2 0.0455(13) 0.0329(11) 0.0924(17) 0.0260(11) 0.0366(12) 0.0226(10)
O3 0.0343(10) 0.0254(9) 0.0405(10) 0.0124(8) 0.0164(8) 0.0155(8)
O4 0.0357(11) 0.0246(10) 0.0495(12) 0.0051(9) 0.0038(9) 0.0108(8)
O5 0.0495(13) 0.0364(12) 0.0582(13) 0.0139(10) -0.0115(10) 0.0186(10)
O6 0.0287(9) 0.0238(9) 0.0418(10) 0.0101(8) 0.0120(8) 0.0121(8)
O7 0.0434(11) 0.0310(10) 0.0306(9) 0.0090(8) 0.0104(8) 0.0183(9)
O8 0.0505(12) 0.0299(10) 0.0283(9) 0.0027(8) 0.0074(8) 0.0206(9)
O9 0.0378(11) 0.0297(10) 0.0687(13) 0.0216(10) 0.0271(10) 0.0180(9)
O10 0.0330(10) 0.0222(9) 0.0479(11) 0.0145(8) 0.0153(8) 0.0124(8)
N1 0.0276(11) 0.0227(11) 0.0372(12) 0.0105(9) 0.0125(9) 0.0108(9)
N2 0.0296(11) 0.0210(11) 0.0279(11) 0.0025(8) 0.0037(9) 0.0105(9)
N3 0.0284(11) 0.0215(11) 0.0275(10) 0.0062(8) 0.0058(8) 0.0108(9)
N4 0.0286(11) 0.0209(10) 0.0251(10) 0.0060(8) 0.0060(8) 0.0107(9)
N5 0.0353(12) 0.0227(11) 0.0245(10) 0.0058(8) 0.0050(9) 0.0143(9)
N6 0.0287(11) 0.0244(11) 0.0358(12) 0.0108(9) 0.0123(9) 0.0141(9)
C1 0.059(2) 0.0310(17) 0.087(3) 0.0291(17) 0.0169(19) 0.0127(16)
C2 0.0490(19) 0.0227(15) 0.087(2) 0.0226(15) 0.0186(17) 0.0156(14)
C3 0.0330(15) 0.0236(14) 0.0429(15) 0.0137(11) 0.0124(12) 0.0108(12)
C4 0.0284(13) 0.0219(13) 0.0319(13) 0.0098(10) 0.0069(10) 0.0078(11)
C5 0.0281(13) 0.0267(13) 0.0269(12) 0.0066(10) 0.0063(10) 0.0116(11)
C6 0.0288(13) 0.0232(13) 0.0306(13) 0.0034(10) 0.0059(10) 0.0105(11)
C7 0.0326(14) 0.0199(12) 0.0300(13) 0.0062(10) 0.0065(11) 0.0117(11)
C8 0.0285(13) 0.0216(13) 0.0327(13) 0.0068(10) 0.0103(10) 0.0125(11)
C9 0.0272(13) 0.0205(12) 0.0326(13) 0.0073(10) 0.0102(10) 0.0092(10)
C10 0.0307(14) 0.0246(13) 0.0306(13) 0.0035(10) 0.0101(11) 0.0090(11)
C11 0.0283(14) 0.0293(14) 0.0289(13) 0.0058(11) 0.0067(10) 0.0079(11)
C12 0.0262(13) 0.0267(13) 0.0322(13) 0.0081(11) 0.0046(10) 0.0096(11)
C13 0.0259(13) 0.0298(15) 0.0417(15) 0.0129(13) 0.0033(11) 0.0079(11)
C14 0.066(5) 0.040(4) 0.058(5) 0.028(3) -0.005(3) 0.025(3)
C15 0.065(4) 0.048(3) 0.097(5) 0.028(3) 0.017(4) 0.032(3)
C14A 0.058(9) 0.034(7) 0.069(13) 0.026(7) -0.017(8) 0.023(6)
C15A 0.106(12) 0.074(9) 0.090(10) 0.004(8) -0.048(9) 0.054(9)
C16 0.0250(13) 0.0234(13) 0.0311(13) 0.0080(10) 0.0084(10) 0.0105(10)
C17 0.0351(15) 0.0260(14) 0.0369(14) 0.0136(11) 0.0086(11) 0.0128(12)
C18 0.0353(15) 0.0347(15) 0.0301(13) 0.0139(11) 0.0072(11) 0.0164(12)
C19 0.0281(13) 0.0288(14) 0.0285(13) 0.0085(10) 0.0072(10) 0.0148(11)
C20 0.0337(14) 0.0363(15) 0.0257(13) 0.0081(11) 0.0050(11) 0.0175(12)
C21 0.0281(14) 0.0322(15) 0.0296(13) 0.0041(11) 0.0028(11) 0.0116(12)
C22 0.0270(13) 0.0256(13) 0.0260(12) 0.0029(10) 0.0045(10) 0.0103(11)
C23 0.0306(14) 0.0225(13) 0.0324(14) 0.0012(11) 0.0033(11) 0.0047(11)
C24 0.0378(15) 0.0194(13) 0.0335(14) 0.0056(10) 0.0088(11) 0.0099(11)
C25 0.0293(13) 0.0222(13) 0.0275(12) 0.0054(10) 0.0090(10) 0.0110(11)
C26 0.0274(13) 0.0228(13) 0.0259(12) 0.0054(10) 0.0076(10) 0.0126(10)
C27 0.0261(13) 0.0244(13) 0.0271(12) 0.0068(10) 0.0068(10) 0.0121(11)
C28 0.0285(13) 0.0207(12) 0.0306(13) 0.0075(10) 0.0085(10) 0.0118(11)
C29 0.0293(13) 0.0205(12) 0.0297(13) 0.0075(10) 0.0068(10) 0.0099(10)
C30 0.0344(14) 0.0286(14) 0.0306(13) 0.0098(11) 0.0054(11) 0.0143(12)
C31 0.0351(14) 0.0283(14) 0.0278(13) 0.0060(11) 0.0058(11) 0.0114(12)
C32 0.0331(14) 0.0248(13) 0.0268(13) 0.0051(10) 0.0087(10) 0.0117(11)
C33 0.0328(14) 0.0269(13) 0.0261(12) 0.0061(10) 0.0110(10) 0.0109(11)
C34 0.0505(17) 0.0288(15) 0.0360(15) 0.0033(12) 0.0120(13) 0.0218(13)
C35 0.068(2) 0.0399(18) 0.0456(18) -0.0020(14) 0.0035(16) 0.0248(17)
C36 0.0303(13) 0.0220(12) 0.0276(12) 0.0067(10) 0.0056(10) 0.0113(11)
C37 0.0296(13) 0.0262(13) 0.0261(12) 0.0066(10) 0.0043(10) 0.0122(11)
C38 0.0287(13) 0.0268(13) 0.0263(12) 0.0088(10) 0.0053(10) 0.0113(11)
C39 0.0292(13) 0.0223(13) 0.0314(13) 0.0112(10) 0.0093(10) 0.0084(11)
C40 0.0293(13) 0.0246(13) 0.0350(14) 0.0107(11) 0.0110(11) 0.0099(11)
C41 0.0432(16) 0.0253(14) 0.0584(18) 0.0191(13) 0.0195(14) 0.0178(13)
C42 0.059(2) 0.0364(18) 0.096(3) 0.0360(18) 0.041(2) 0.0202(16)
C43 0.0328(15) 0.0302(15) 0.0386(15) 0.0105(12) 0.0104(12) 0.0106(12)
C44 0.0384(16) 0.0282(15) 0.0479(16) 0.0061(12) 0.0137(13) 0.0157(13)
C45 0.0422(16) 0.0282(15) 0.0406(16) -0.0002(12) 0.0101(13) 0.0112(13)
C46 0.0437(17) 0.0432(18) 0.0358(15) 0.0020(13) -0.0010(13) 0.0151(14)
C47 0.0543(19) 0.0415(17) 0.0306(15) 0.0063(12) 0.0020(13) 0.0199(15)
C48 0.0518(18) 0.0393(17) 0.0420(16) 0.0119(13) 0.0022(14) 0.0240(15)
C49 0.0354(15) 0.0321(15) 0.0349(14) 0.0085(11) 0.0085(11) 0.0178(12)
C50 0.0324(14) 0.0309(14) 0.0382(14) 0.0122(12) 0.0120(11) 0.0145(12)
C1B 0.179(6) 0.071(3) 0.060(3) 0.026(2) -0.008(3) -0.015(4)
C2B 0.076(3) 0.156(5) 0.069(3) 0.044(3) -0.001(2) 0.033(3)
C3B 0.085(3) 0.081(3) 0.082(3) 0.020(2) 0.015(2) 0.053(3)
C4B 0.072(3) 0.093(4) 0.096(3) 0.026(3) 0.010(2) 0.035(3)
C5B 0.104(4) 0.099(4) 0.154(5) 0.023(4) 0.047(4) 0.060(3)

loop_
_atom_type_symbol
_atom_type_description
_atom_type_scat_dispersion_real
_atom_type_scat_dispersion_imag
_atom_type_scat_source
C C 0.0033 0.0016 'International Tables Vol C Tables 4.2.6.8 and 6.1.1.4'
H H 0.0000 0.0000 'International Tables Vol C Tables 4.2.6.8 and 6.1.1.4'
N N 0.0061 0.0033 'International Tables Vol C Tables 4.2.6.8 and 6.1.1.4'
O O 0.0106 0.0060 'International Tables Vol C Tables 4.2.6.8 and 6.1.1.4'
Cl Cl 0.1484 0.1585 'International Tables Vol C Tables 4.2.6.8 and 6.1.1.4'

loop_
_geom_angle_atom_site_label_1
_geom_angle_atom_site_label_2
_geom_angle_atom_site_label_3
_geom_angle
_geom_angle_site_symmetry_1
_geom_angle_site_symmetry_3
_geom_angle_publ_flag
Cl2A C1A Cl1A 114.1(2) . . ?
Cl2A C1A H1AA 108.7 . . ?
Cl1A C1A H1AA 108.7 . . ?
Cl2A C1A H1AB 108.7 . . ?
Cl1A C1A H1AB 108.7 . . ?
H1AA C1A H1AB 107.6 . . ?
C3 O1 C2 116.0(2) . . ?
C8 O3 H3O 101.6(19) . . ?
C13 O5 C14 121.1(4) . . ?
C13 O5 C14A 107.5(5) . . ?
C28 O6 H6O 106(2) . . ?
C33 O8 C34 115.34(15) . . ?
C40 O10 C41 115.23(15) . . ?
C7 N1 C4 109.2(2) . . ?
C7 N1 H1N 125.4 . . ?
C4 N1 H1N 125.4 . . ?
C9 N2 C12 109.4(2) . . ?
C9 N2 H2N 125.3 . . ?
C12 N2 H2N 125.3 . . ?
C16 N3 C27 118.67(18) . . ?
C25 N4 C26 118.87(14) . . ?
C29 N5 C32 110.04(14) . . ?
C29 N5 H5N 125.0 . . ?
C32 N5 H5N 125.0 . . ?
C36 N6 C39 109.07(15) . . ?
C36 N6 H6N 125.5 . . ?
C39 N6 H6N 125.5 . . ?
C2 C1 H1A 109.5 . . ?
C2 C1 H1B 109.5 . . ?
H1A C1 H1B 109.5 . . ?
C2 C1 H1C 109.5 . . ?
H1A C1 H1C 109.5 . . ?
H1B C1 H1C 109.5 . . ?
O1 C2 C1 108.7(3) . . ?
O1 C2 H2A 110.0 . . ?
C1 C2 H2A 110.0 . . ?
O1 C2 H2B 110.0 . . ?
C1 C2 H2B 110.0 . . ?
H2A C2 H2B 108.3 . . ?
O2 C3 O1 122.8(2) . . ?
O2 C3 C4 124.6(2) . . ?
O1 C3 C4 112.6(2) . . ?
N1 C4 C5 107.9(2) . . ?
N1 C4 C3 118.8(2) . . ?
C5 C4 C3 133.2(2) . . ?
C4 C5 C6 107.0(2) . . ?
C4 C5 C43 129.0(2) . . ?
C6 C5 C43 123.9(2) . . ?
C7 C6 C5 107.2(2) . . ?
C7 C6 C44 127.4(2) . . ?
C5 C6 C44 125.4(2) . . ?
N1 C7 C6 108.7(2) . . ?
N1 C7 C8 121.8(2) . . ?
C6 C7 C8 129.6(2) . . ?
O3 C8 C7 105.99(19) . . ?
O3 C8 C9 109.16(19) . . ?
C7 C8 C9 109.6(2) . . ?
O3 C8 C16 105.62(19) . . ?
C7 C8 C16 111.1(2) . . ?
C9 C8 C16 114.89(19) . . ?
N2 C9 C10 108.0(2) . . ?
N2 C9 C8 124.9(2) . . ?
C10 C9 C8 127.2(2) . . ?
C9 C10 C11 107.5(2) . . ?
C9 C10 C45 126.5(2) . . ?
C11 C10 C45 126.0(2) . . ?
C12 C11 C10 107.1(2) . . ?
C12 C11 C46 128.4(2) . . ?
C10 C11 C46 124.5(2) . . ?
N2 C12 C11 108.0(2) . . ?
N2 C12 C13 117.2(2) . . ?
C11 C12 C13 134.8(2) . . ?
O4 C13 O5 123.0(2) . . ?
O4 C13 C12 123.9(2) . . ?
O5 C13 C12 113.1(2) . . ?
O5 C14 C15 107.1(5) . . ?
O5 C14 H14A 110.3 . . ?
C15 C14 H14A 110.3 . . ?
O5 C14 H14B 110.3 . . ?
C15 C14 H14B 110.3 . . ?
H14A C14 H14B 108.5 . . ?
O5 C14A C15A 106.4(8) . . ?
O5 C14A H14C 110.4 . . ?
C15A C14A H14C 110.4 . . ?
O5 C14A H14D 110.4 . . ?
C15A C14A H14D 110.4 . . ?
H14C C14A H14D 108.6 . . ?
C14A C15A H15D 109.5 . . ?
C14A C15A H15E 109.5 . . ?
H15D C15A H15E 109.5 . . ?
C14A C15A H15F 109.5 . . ?
H15D C15A H15F 109.5 . . ?
H15E C15A H15F 109.5 . . ?
N3 C16 C17 122.1(2) . . ?
N3 C16 C8 115.1(2) . . ?
C17 C16 C8 122.3(2) . . ?
C18 C17 C16 119.4(2) . . ?
C18 C17 H17A 120.3 . . ?
C16 C17 H17A 120.3 . . ?
C17 C18 C19 119.8(2) . . ?
C17 C18 H18A 120.1 . . ?
C19 C18 H18A 120.1 . . ?
C27 C19 C18 116.8(2) . . ?
C27 C19 C20 118.9(2) . . ?
C18 C19 C20 124.3(2) . . ?
C21 C20 C19 121.2(2) . . ?
C21 C20 H20A 119.4 . . ?
C19 C20 H20A 119.4 . . ?
C20 C21 C22 121.3(2) . . ?
C20 C21 H21A 119.4 . . ?
C22 C21 H21A 119.4 . . ?
C26 C22 C23 116.46(19) . . ?
C26 C22 C21 118.8(2) . . ?
C23 C22 C21 124.7(2) . . ?
C24 C23 C22 120.3(2) . . ?
C24 C23 H23A 119.9 . . ?
C22 C23 H23A 119.9 . . ?
C23 C24 C25 118.8(2) . . ?
C23 C24 H24A 120.6 . . ?
C25 C24 H24A 120.6 . . ?
N4 C25 C24 122.23(17) . . ?
N4 C25 C28 115.22(19) . . ?
C24 C25 C28 122.35(18) . . ?
N4 C26 C22 123.28(17) . . ?
N4 C26 C27 116.91(19) . . ?
C22 C26 C27 119.81(18) . . ?
N3 C27 C19 123.21(17) . . ?
N3 C27 C26 117.02(18) . . ?
C19 C27 C26 119.77(19) . . ?
O6 C28 C36 106.21(17) . . ?
O6 C28 C29 110.25(18) . . ?
C36 C28 C29 109.0(2) . . ?
O6 C28 C25 106.97(17) . . ?
C36 C28 C25 110.4(2) . . ?
C29 C28 C25 113.71(19) . . ?
N5 C29 C30 107.64(19) . . ?
N5 C29 C28 124.31(19) . . ?
C30 C29 C28 128.1(2) . . ?
C29 C30 C31 107.6(2) . . ?
C29 C30 C48 126.9(2) . . ?
C31 C30 C48 125.6(2) . . ?
C32 C31 C30 107.0(2) . . ?
C32 C31 C47 128.0(2) . . ?
C30 C31 C47 124.9(2) . . ?
N5 C32 C31 107.7(2) . . ?
N5 C32 C33 116.92(19) . . ?
C31 C32 C33 135.3(2) . . ?
O7 C33 O8 122.9(2) . . ?
O7 C33 C32 123.6(2) . . ?
O8 C33 C32 113.56(19) . . ?
O8 C34 C35 106.9(2) . . ?
O8 C34 H34A 110.3 . . ?
C35 C34 H34A 110.3 . . ?
O8 C34 H34B 110.3 . . ?
C35 C34 H34B 110.3 . . ?
H34A C34 H34B 108.6 . . ?
C34 C35 H35A 109.5 . . ?
C34 C35 H35B 109.5 . . ?
H35A C35 H35B 109.5 . . ?
C34 C35 H35C 109.5 . . ?
H35A C35 H35C 109.5 . . ?
H35B C35 H35C 109.5 . . ?
N6 C36 C37 108.88(19) . . ?
N6 C36 C28 121.6(2) . . ?
C37 C36 C28 129.5(2) . . ?
C36 C37 C38 107.2(2) . . ?
C36 C37 C49 127.2(2) . . ?
C38 C37 C49 125.6(2) . . ?
C39 C38 C37 107.1(2) . . ?
C39 C38 C50 128.9(2) . . ?
C37 C38 C50 124.0(2) . . ?
N6 C39 C38 107.84(19) . . ?
N6 C39 C40 117.9(2) . . ?
C38 C39 C40 134.2(2) . . ?
O9 C40 O10 122.99(19) . . ?
O9 C40 C39 124.1(2) . . ?
O10 C40 C39 112.9(2) . . ?
O10 C41 C42 107.3(2) . . ?
O10 C41 H41A 110.3 . . ?
C42 C41 H41A 110.3 . . ?
O10 C41 H41B 110.3 . . ?
C42 C41 H41B 110.3 . . ?
H41A C41 H41B 108.5 . . ?
C41 C42 H42A 109.5 . . ?
C41 C42 H42B 109.5 . . ?
H42A C42 H42B 109.5 . . ?
C41 C42 H42C 109.5 . . ?
H42A C42 H42C 109.5 . . ?
H42B C42 H42C 109.5 . . ?
C5 C43 H43A 109.5 . . ?
C5 C43 H43B 109.5 . . ?
H43A C43 H43B 109.5 . . ?
C5 C43 H43C 109.5 . . ?
H43A C43 H43C 109.5 . . ?
H43B C43 H43C 109.5 . . ?
C6 C44 H44A 109.5 . . ?
C6 C44 H44B 109.5 . . ?
H44A C44 H44B 109.5 . . ?
C6 C44 H44C 109.5 . . ?
H44A C44 H44C 109.5 . . ?
H44B C44 H44C 109.5 . . ?
C10 C45 H45A 109.5 . . ?
C10 C45 H45B 109.5 . . ?
H45A C45 H45B 109.5 . . ?
C10 C45 H45C 109.5 . . ?
H45A C45 H45C 109.5 . . ?
H45B C45 H45C 109.5 . . ?
C11 C46 H46A 109.5 . . ?
C11 C46 H46B 109.5 . . ?
H46A C46 H46B 109.5 . . ?
C11 C46 H46C 109.5 . . ?
H46A C46 H46C 109.5 . . ?
H46B C46 H46C 109.5 . . ?
C31 C47 H47A 109.5 . . ?
C31 C47 H47B 109.5 . . ?
H47A C47 H47B 109.5 . . ?
C31 C47 H47C 109.5 . . ?
H47A C47 H47C 109.5 . . ?
H47B C47 H47C 109.5 . . ?
C30 C48 H48A 109.5 . . ?
C30 C48 H48B 109.5 . . ?
H48A C48 H48B 109.5 . . ?
C30 C48 H48C 109.5 . . ?
H48A C48 H48C 109.5 . . ?
H48B C48 H48C 109.5 . . ?
C37 C49 H49A 109.5 . . ?
C37 C49 H49B 109.5 . . ?
H49A C49 H49B 109.5 . . ?
C37 C49 H49C 109.4 . . ?
H49A C49 H49C 109.5 . . ?
H49B C49 H49C 109.5 . . ?
C38 C50 H50A 109.5 . . ?
C38 C50 H50B 109.5 . . ?
H50A C50 H50B 109.5 . . ?
C38 C50 H50C 109.5 . . ?
H50A C50 H50C 109.5 . . ?
H50B C50 H50C 109.5 . . ?
C2B C1B H1B1 109.5 . . ?
C2B C1B H1B2 109.5 . . ?
H1B1 C1B H1B2 109.5 . . ?
C2B C1B H1B3 109.5 . . ?
H1B1 C1B H1B3 109.5 . . ?
H1B2 C1B H1B3 109.5 . . ?
C1B C2B C3B 124.4(5) . . ?
C1B C2B H2BA 106.2 . . ?
C3B C2B H2BA 106.2 . . ?
C1B C2B H2BB 106.2 . . ?
C3B C2B H2BB 106.2 . . ?
H2BA C2B H2BB 106.4 . . ?
C4B C3B C2B 122.5(4) . . ?
C4B C3B H3BA 106.7 . . ?
C2B C3B H3BA 106.7 . . ?
C4B C3B H3BB 106.7 . . ?
C2B C3B H3BB 106.7 . . ?
H3BA C3B H3BB 106.6 . . ?
C3B C4B C5B 121.3(4) . . ?
C3B C4B H4BA 107.0 . . ?
C5B C4B H4BA 107.0 . . ?
C3B C4B H4BB 107.0 . . ?
C5B C4B H4BB 107.0 . . ?
H4BA C4B H4BB 106.7 . . ?
C4B C5B H5B1 109.5 . . ?
C4B C5B H5B2 109.5 . . ?
H5B1 C5B H5B2 109.5 . . ?
C4B C5B H5B3 109.5 . . ?
H5B1 C5B H5B3 109.5 . . ?
H5B2 C5B H5B3 109.5 . . ?

loop_
_geom_bond_atom_site_label_1
_geom_bond_atom_site_label_2
_geom_bond_distance
_geom_bond_site_symmetry_2
_geom_bond_publ_flag
Cl1A C1A 1.721(4) . ?
Cl2A C1A 1.714(4) . ?
C1A H1AA 0.9900 . ?
C1A H1AB 0.9900 . ?
O1 C3 1.345(3) . ?
O1 C2 1.449(3) . ?
O2 C3 1.211(3) . ?
O3 C8 1.436(3) . ?
O3 H3O 0.86(3) . ?
O4 C13 1.228(3) . ?
O5 C13 1.343(3) . ?
O5 C14 1.469(5) . ?
O5 C14A 1.478(8) . ?
O6 C28 1.436(2) . ?
O6 H6O 0.85(3) . ?
O7 C33 1.225(2) . ?
O8 C33 1.342(2) . ?
O8 C34 1.452(3) . ?
O9 C40 1.213(3) . ?
O10 C40 1.345(2) . ?
O10 C41 1.455(3) . ?
N1 C7 1.356(3) . ?
N1 C4 1.383(3) . ?
N1 H1N 0.8800 . ?
N2 C9 1.361(3) . ?
N2 C12 1.381(3) . ?
N2 H2N 0.8800 . ?
N3 C16 1.326(3) . ?
N3 C27 1.357(2) . ?
N4 C25 1.321(2) . ?
N4 C26 1.355(2) . ?
N5 C29 1.360(2) . ?
N5 C32 1.370(2) . ?
N5 H5N 0.8800 . ?
N6 C36 1.358(2) . ?
N6 C39 1.383(2) . ?
N6 H6N 0.8800 . ?
C1 C2 1.489(4) . ?
C1 H1A 0.9800 . ?
C1 H1B 0.9800 . ?
C1 H1C 0.9800 . ?
C2 H2A 0.9900 . ?
C2 H2B 0.9900 . ?
C3 C4 1.454(3) . ?
C4 C5 1.385(3) . ?
C5 C6 1.419(3) . ?
C5 C43 1.499(3) . ?
C6 C7 1.384(4) . ?
C6 C44 1.499(3) . ?
C7 C8 1.511(3) . ?
C8 C9 1.520(3) . ?
C8 C16 1.544(3) . ?
C9 C10 1.391(3) . ?
C10 C11 1.413(4) . ?
C10 C45 1.502(3) . ?
C11 C12 1.384(4) . ?
C11 C46 1.506(3) . ?
C12 C13 1.447(4) . ?
C14 C15 1.477(8) . ?
C14 H14A 0.9900 . ?
C14 H14B 0.9900 . ?
C15 H15A 0.9800 . ?
C15 H15B 0.9800 . ?
C15 H15C 0.9800 . ?
C14A C15A 1.482(10) . ?
C14A H14C 0.9900 . ?
C14A H14D 0.9900 . ?
C15A H15D 0.9800 . ?
C15A H15E 0.9800 . ?
C15A H15F 0.9800 . ?
C16 C17 1.407(3) . ?
C17 C18 1.374(4) . ?
C17 H17A 0.9500 . ?
C18 C19 1.409(4) . ?
C18 H18A 0.9500 . ?
C19 C27 1.404(2) . ?
C19 C20 1.438(4) . ?
C20 C21 1.349(4) . ?
C20 H20A 0.9500 . ?
C21 C22 1.440(3) . ?
C21 H21A 0.9500 . ?
C22 C26 1.404(2) . ?
C22 C23 1.406(3) . ?
C23 C24 1.376(3) . ?
C23 H23A 0.9500 . ?
C24 C25 1.409(2) . ?
C24 H24A 0.9500 . ?
C25 C28 1.543(3) . ?
C26 C27 1.444(3) . ?
C28 C36 1.512(3) . ?
C28 C29 1.519(3) . ?
C29 C30 1.395(3) . ?
C30 C31 1.408(4) . ?
C30 C48 1.507(4) . ?
C31 C32 1.394(3) . ?
C31 C47 1.502(4) . ?
C32 C33 1.450(3) . ?
C34 C35 1.499(4) . ?
C34 H34A 0.9900 . ?
C34 H34B 0.9900 . ?
C35 H35A 0.9800 . ?
C35 H35B 0.9800 . ?
C35 H35C 0.9800 . ?
C36 C37 1.382(3) . ?
C37 C38 1.417(3) . ?
C37 C49 1.502(3) . ?
C38 C39 1.389(4) . ?
C38 C50 1.500(3) . ?
C39 C40 1.450(3) . ?
C41 C42 1.497(4) . ?
C41 H41A 0.9900 . ?
C41 H41B 0.9900 . ?
C42 H42A 0.9800 . ?
C42 H42B 0.9800 . ?
C42 H42C 0.9800 . ?
C43 H43A 0.9800 . ?
C43 H43B 0.9800 . ?
C43 H43C 0.9800 . ?
C44 H44A 0.9800 . ?
C44 H44B 0.9800 . ?
C44 H44C 0.9800 . ?
C45 H45A 0.9800 . ?
C45 H45B 0.9800 . ?
C45 H45C 0.9800 . ?
C46 H46A 0.9800 . ?
C46 H46B 0.9800 . ?
C46 H46C 0.9800 . ?
C47 H47A 0.9800 . ?
C47 H47B 0.9800 . ?
C47 H47C 0.9800 . ?
C48 H48A 0.9800 . ?
C48 H48B 0.9800 . ?
C48 H48C 0.9800 . ?
C49 H49A 0.9800 . ?
C49 H49B 0.9800 . ?
C49 H49C 0.9800 . ?
C50 H50A 0.9800 . ?
C50 H50B 0.9800 . ?
C50 H50C 0.9800 . ?
C1B C2B 1.364(6) . ?
C1B H1B1 0.9800 . ?
C1B H1B2 0.9800 . ?
C1B H1B3 0.9800 . ?
C2B C3B 1.500(7) . ?
C2B H2BA 0.9900 . ?
C2B H2BB 0.9900 . ?
C3B C4B 1.449(6) . ?
C3B H3BA 0.9900 . ?
C3B H3BB 0.9900 . ?
C4B C5B 1.506(6) . ?
C4B H4BA 0.9900 . ?
C4B H4BB 0.9900 . ?
C5B H5B1 0.9800 . ?
C5B H5B2 0.9800 . ?
C5B H5B3 0.9800 . ?

loop_
_geom_hbond_atom_site_label_D
_geom_hbond_atom_site_label_H
_geom_hbond_atom_site_label_A
_geom_hbond_distance_DH
_geom_hbond_distance_HA
_geom_hbond_distance_DA
_geom_hbond_angle_DHA
_geom_hbond_site_symmetry_A
N1 H1N O9 0.88 2.15 3.010(3) 164.3 1_565
N2 H2N N3 0.88 2.19 2.709(3) 117.0 .
N5 H5N N4 0.88 2.14 2.688(3) 119.8 .
N6 H6N O2 0.88 2.19 3.067(3) 171.6 1_545
O3 H3O O7 0.86(3) 1.98(3) 2.822(2) 163(3) .
O6 H6O O4 0.85(3) 1.95(3) 2.793(2) 172(3) .
C1A H1AA O9 0.99 2.67 3.174(4) 111.8 .
C1A H1AB O2 0.99 2.84 3.279(4) 107.8 1_545

loop_
_geom_torsion_atom_site_label_1
_geom_torsion_atom_site_label_2
_geom_torsion_atom_site_label_3
_geom_torsion_atom_site_label_4
_geom_torsion
_geom_torsion_site_symmetry_1
_geom_torsion_site_symmetry_2
_geom_torsion_site_symmetry_3
_geom_torsion_site_symmetry_4
_geom_torsion_publ_flag
C3 O1 C2 C1 -178.5(3) . . . . ?
C2 O1 C3 O2 1.8(4) . . . . ?
C2 O1 C3 C4 -177.0(2) . . . . ?
C7 N1 C4 C5 1.0(3) . . . . ?
C7 N1 C4 C3 -177.3(2) . . . . ?
O2 C3 C4 N1 -4.7(4) . . . . ?
O1 C3 C4 N1 174.1(2) . . . . ?
O2 C3 C4 C5 177.5(3) . . . . ?
O1 C3 C4 C5 -3.7(4) . . . . ?
N1 C4 C5 C6 -0.7(3) . . . . ?
C3 C4 C5 C6 177.3(3) . . . . ?
N1 C4 C5 C43 179.2(2) . . . . ?
C3 C4 C5 C43 -2.8(4) . . . . ?
C4 C5 C6 C7 0.2(3) . . . . ?
C43 C5 C6 C7 -179.71(19) . . . . ?
C4 C5 C6 C44 -177.5(2) . . . . ?
C43 C5 C6 C44 2.6(3) . . . . ?
C4 N1 C7 C6 -0.9(3) . . . . ?
C4 N1 C7 C8 179.8(2) . . . . ?
C5 C6 C7 N1 0.5(3) . . . . ?
C44 C6 C7 N1 178.1(2) . . . . ?
C5 C6 C7 C8 179.6(2) . . . . ?
C44 C6 C7 C8 -2.7(4) . . . . ?
N1 C7 C8 O3 -8.2(3) . . . . ?
C6 C7 C8 O3 172.7(2) . . . . ?
N1 C7 C8 C9 -125.9(2) . . . . ?
C6 C7 C8 C9 55.0(3) . . . . ?
N1 C7 C8 C16 106.1(3) . . . . ?
C6 C7 C8 C16 -73.0(3) . . . . ?
C12 N2 C9 C10 1.2(3) . . . . ?
C12 N2 C9 C8 -178.0(2) . . . . ?
O3 C8 C9 N2 119.6(2) . . . . ?
C7 C8 C9 N2 -124.7(2) . . . . ?
C16 C8 C9 N2 1.3(3) . . . . ?
O3 C8 C9 C10 -59.4(3) . . . . ?
C7 C8 C9 C10 56.3(3) . . . . ?
C16 C8 C9 C10 -177.8(2) . . . . ?
N2 C9 C10 C11 -1.3(3) . . . . ?
C8 C9 C10 C11 177.9(2) . . . . ?
N2 C9 C10 C45 178.8(2) . . . . ?
C8 C9 C10 C45 -2.0(4) . . . . ?
C9 C10 C11 C12 0.9(3) . . . . ?
C45 C10 C11 C12 -179.2(2) . . . . ?
C9 C10 C11 C46 -178.1(2) . . . . ?
C45 C10 C11 C46 1.8(4) . . . . ?
C9 N2 C12 C11 -0.6(3) . . . . ?
C9 N2 C12 C13 -179.4(2) . . . . ?
C10 C11 C12 N2 -0.2(3) . . . . ?
C46 C11 C12 N2 178.8(2) . . . . ?
C10 C11 C12 C13 178.3(3) . . . . ?
C46 C11 C12 C13 -2.7(5) . . . . ?
C14 O5 C13 O4 -6.6(6) . . . . ?
C14A O5 C13 O4 10.5(10) . . . . ?
C14 O5 C13 C12 174.7(4) . . . . ?
C14A O5 C13 C12 -168.2(9) . . . . ?
N2 C12 C13 O4 2.1(4) . . . . ?
C11 C12 C13 O4 -176.4(3) . . . . ?
N2 C12 C13 O5 -179.2(2) . . . . ?
C11 C12 C13 O5 2.3(4) . . . . ?
C13 O5 C14 C15 95.3(7) . . . . ?
C14A O5 C14 C15 42(2) . . . . ?
C13 O5 C14A C15A 168.2(13) . . . . ?
C14 O5 C14A C15A -57.5(19) . . . . ?
C27 N3 C16 C17 -1.5(3) . . . . ?
C27 N3 C16 C8 170.75(17) . . . . ?
O3 C8 C16 N3 -83.5(2) . . . . ?
C7 C8 C16 N3 162.0(2) . . . . ?
C9 C8 C16 N3 36.8(3) . . . . ?
O3 C8 C16 C17 88.7(3) . . . . ?
C7 C8 C16 C17 -25.8(3) . . . . ?
C9 C8 C16 C17 -150.9(2) . . . . ?
N3 C16 C17 C18 2.1(4) . . . . ?
C8 C16 C17 C18 -169.6(2) . . . . ?
C16 C17 C18 C19 0.3(4) . . . . ?
C17 C18 C19 C27 -3.1(4) . . . . ?
C17 C18 C19 C20 176.5(2) . . . . ?
C27 C19 C20 C21 0.9(4) . . . . ?
C18 C19 C20 C21 -178.6(3) . . . . ?
C19 C20 C21 C22 -3.1(4) . . . . ?
C20 C21 C22 C26 0.9(4) . . . . ?
C20 C21 C22 C23 -178.1(3) . . . . ?
C26 C22 C23 C24 -2.0(4) . . . . ?
C21 C22 C23 C24 177.0(2) . . . . ?
C22 C23 C24 C25 -0.3(4) . . . . ?
C26 N4 C25 C24 -0.4(3) . . . . ?
C26 N4 C25 C28 174.57(18) . . . . ?
C23 C24 C25 N4 1.5(3) . . . . ?
C23 C24 C25 C28 -173.06(17) . . . . ?
C25 N4 C26 C22 -2.1(3) . . . . ?
C25 N4 C26 C27 178.53(19) . . . . ?
C23 C22 C26 N4 3.2(3) . . . . ?
C21 C22 C26 N4 -175.84(18) . . . . ?
C23 C22 C26 C27 -177.40(16) . . . . ?
C21 C22 C26 C27 3.5(3) . . . . ?
C16 N3 C27 C19 -1.5(3) . . . . ?
C16 N3 C27 C26 179.19(16) . . . . ?
C18 C19 C27 N3 3.8(3) . . . . ?
C20 C19 C27 N3 -175.78(18) . . . . ?
C18 C19 C27 C26 -176.93(16) . . . . ?
C20 C19 C27 C26 3.5(3) . . . . ?
N4 C26 C27 N3 -7.0(3) . . . . ?
C22 C26 C27 N3 173.61(16) . . . . ?
N4 C26 C27 C19 173.70(16) . . . . ?
C22 C26 C27 C19 -5.7(3) . . . . ?
N4 C25 C28 O6 -80.4(2) . . . . ?
C24 C25 C28 O6 94.5(2) . . . . ?
N4 C25 C28 C36 164.45(18) . . . . ?
C24 C25 C28 C36 -20.6(3) . . . . ?
N4 C25 C28 C29 41.5(3) . . . . ?
C24 C25 C28 C29 -143.5(2) . . . . ?
C32 N5 C29 C30 0.9(2) . . . . ?
C32 N5 C29 C28 -178.7(2) . . . . ?
O6 C28 C29 N5 116.0(2) . . . . ?
C36 C28 C29 N5 -127.8(2) . . . . ?
C25 C28 C29 N5 -4.2(3) . . . . ?
O6 C28 C29 C30 -63.6(3) . . . . ?
C36 C28 C29 C30 52.7(3) . . . . ?
C25 C28 C29 C30 176.3(2) . . . . ?
N5 C29 C30 C31 -0.8(3) . . . . ?
C28 C29 C30 C31 178.8(2) . . . . ?
N5 C29 C30 C48 178.1(2) . . . . ?
C28 C29 C30 C48 -2.3(4) . . . . ?
C29 C30 C31 C32 0.4(3) . . . . ?
C48 C30 C31 C32 -178.5(3) . . . . ?
C29 C30 C31 C47 -178.0(3) . . . . ?
C48 C30 C31 C47 3.1(4) . . . . ?
C29 N5 C32 C31 -0.7(2) . . . . ?
C29 N5 C32 C33 -179.8(2) . . . . ?
C30 C31 C32 N5 0.1(3) . . . . ?
C47 C31 C32 N5 178.5(2) . . . . ?
C30 C31 C32 C33 179.0(3) . . . . ?
C47 C31 C32 C33 -2.6(5) . . . . ?
C34 O8 C33 O7 2.2(3) . . . . ?
C34 O8 C33 C32 -177.7(2) . . . . ?
N5 C32 C33 O7 3.4(3) . . . . ?
C31 C32 C33 O7 -175.5(3) . . . . ?
N5 C32 C33 O8 -176.66(17) . . . . ?
C31 C32 C33 O8 4.5(4) . . . . ?
C33 O8 C34 C35 -174.8(2) . . . . ?
C39 N6 C36 C37 0.0(2) . . . . ?
C39 N6 C36 C28 -179.0(2) . . . . ?
O6 C28 C36 N6 -8.2(3) . . . . ?
C29 C28 C36 N6 -127.0(2) . . . . ?
C25 C28 C36 N6 107.4(2) . . . . ?
O6 C28 C36 C37 173.1(2) . . . . ?
C29 C28 C36 C37 54.3(3) . . . . ?
C25 C28 C36 C37 -71.3(3) . . . . ?
N6 C36 C37 C38 0.0(3) . . . . ?
C28 C36 C37 C38 178.9(2) . . . . ?
N6 C36 C37 C49 -177.1(2) . . . . ?
C28 C36 C37 C49 1.7(4) . . . . ?
C36 C37 C38 C39 -0.1(3) . . . . ?
C49 C37 C38 C39 177.2(2) . . . . ?
C36 C37 C38 C50 179.7(2) . . . . ?
C49 C37 C38 C50 -3.1(4) . . . . ?
C36 N6 C39 C38 -0.1(2) . . . . ?
C36 N6 C39 C40 -178.8(2) . . . . ?
C37 C38 C39 N6 0.1(3) . . . . ?
C50 C38 C39 N6 -179.7(2) . . . . ?
C37 C38 C39 C40 178.5(3) . . . . ?
C50 C38 C39 C40 -1.2(5) . . . . ?
C41 O10 C40 O9 2.1(3) . . . . ?
C41 O10 C40 C39 -177.9(2) . . . . ?
N6 C39 C40 O9 6.6(4) . . . . ?
C38 C39 C40 O9 -171.8(2) . . . . ?
N6 C39 C40 O10 -173.47(16) . . . . ?
C38 C39 C40 O10 8.2(4) . . . . ?
C40 O10 C41 C42 177.3(2) . . . . ?
C1B C2B C3B C4B -178.3(4) . . . . ?
C2B C3B C4B C5B -170.3(5) . . . . ?
